data_4024637
loop_
_publ_author_name
'Hai-Yu Hu'
'Wei Xue'
'Zhi-Qiang Hu'
'Jun-Feng Xiang'
'Chuan-Feng Chen'
'Sheng-Gui He'

_publ_section_title
;
Probing the Dynamic Environment-Associated Conformational Conversion from
Secondary to Supersecondary Structures in Oligo(phenanthroline
dicarboxamide)s
;
_journal_name_full 'Journal of Organic Chemistry'
_journal_page_first 4949
_journal_page_last 4957
_journal_paper_doi 10.1021/jo900647d
_journal_volume 74
_journal_year 2009
_chemical_formula_moiety 'C96 H106 N12 O14'
_chemical_formula_sum 'C96 H106 N12 O14'
_chemical_formula_weight 1651.93
_chemical_name_systematic
; 
 ? 
;
_space_group_IT_number 2
_symmetry_cell_setting triclinic
_symmetry_space_group_name_Hall '-P 1'
_symmetry_space_group_name_H-M 'P -1'
_atom_sites_solution_hydrogens geom
_atom_sites_solution_primary direct
_atom_sites_solution_secondary difmap
_audit_creation_method SHELXL-97
_cell_angle_alpha 111.151(9)
_cell_angle_beta 96.563(11)
_cell_angle_gamma 103.945(9)
_cell_formula_units_Z 2
_cell_length_a 13.387(2)
_cell_length_b 17.522(2)
_cell_length_c 23.044(3)
_cell_measurement_reflns_used 6539
_cell_measurement_temperature 113(2)
_cell_measurement_theta_max 25.0
_cell_measurement_theta_min 2.5
_cell_volume 4770.2(11)
_computing_cell_refinement CrystalClear
_computing_data_collection CrystalClear
_computing_data_reduction CrystalClear
_computing_publication_material 'CrystalStructure 3.7.0'
_computing_structure_refinement 'SHELXL-97 (Sheldrick, 1997)'
_computing_structure_solution 'SHELXS-97 (Sheldrick, 1990)'
_diffrn_ambient_temperature 113(2)
_diffrn_detector_area_resol_mean 7.31
_diffrn_measured_fraction_theta_full 0.998
_diffrn_measured_fraction_theta_max 0.998
_diffrn_measurement_device_type 'Rigaku Saturn'
_diffrn_measurement_method \w
_diffrn_radiation_monochromator confocal
_diffrn_radiation_source 'rotating anode'
_diffrn_radiation_type MoK\a
_diffrn_radiation_wavelength 0.71070
_diffrn_reflns_av_R_equivalents 0.0391
_diffrn_reflns_av_sigmaI/netI 0.0448
_diffrn_reflns_limit_h_max 15
_diffrn_reflns_limit_h_min -15
_diffrn_reflns_limit_k_max 20
_diffrn_reflns_limit_k_min -20
_diffrn_reflns_limit_l_max 27
_diffrn_reflns_limit_l_min -27
_diffrn_reflns_number 48189
_diffrn_reflns_theta_full 25.00
_diffrn_reflns_theta_max 25.00
_diffrn_reflns_theta_min 1.68
_diffrn_standards_decay_% 0
_diffrn_standards_interval_count 0
_diffrn_standards_interval_time 0
_diffrn_standards_number 0
_exptl_absorpt_coefficient_mu 0.078
_exptl_absorpt_correction_T_max 0.990
_exptl_absorpt_correction_T_min 0.886
_exptl_absorpt_correction_type multi-scan
_exptl_absorpt_process_details crystalclear
_exptl_crystal_colour colorless
_exptl_crystal_density_diffrn 1.150
_exptl_crystal_density_method 'not measured'
_exptl_crystal_description block
_exptl_crystal_F_000 1756
_exptl_crystal_size_max 0.20
_exptl_crystal_size_mid 0.18
_exptl_crystal_size_min 0.14
_refine_diff_density_max 0.922
_refine_diff_density_min -0.362
_refine_diff_density_rms 0.092
_refine_ls_extinction_coef 0.059(7)
_refine_ls_extinction_expression Fc^*^=kFc[1+0.001xFc^2^\l^3^/sin(2\q)]^-1/4^
_refine_ls_extinction_method SHELXL
_refine_ls_goodness_of_fit_ref 1.585
_refine_ls_hydrogen_treatment constr
_refine_ls_matrix_type full
_refine_ls_number_parameters 1185
_refine_ls_number_reflns 16754
_refine_ls_number_restraints 94
_refine_ls_restrained_S_all 1.594
_refine_ls_R_factor_all 0.1603
_refine_ls_R_factor_gt 0.1343
_refine_ls_shift/su_max 0.005
_refine_ls_shift/su_mean 0.002
_refine_ls_structure_factor_coef Fsqd
_refine_ls_weighting_details 'calc w=1/[\s^2^(Fo^2^)+(0.2000P)^2^+0.0000P] where P=(Fo^2^+2Fc^2^)/3'
_refine_ls_weighting_scheme calc
_refine_ls_wR_factor_gt 0.4111
_refine_ls_wR_factor_ref 0.4329
_reflns_number_gt 11605
_reflns_number_total 16754
_reflns_threshold_expression >2sigma(I)
_cod_data_source_file jo900647d_si_002.cif
_cod_data_source_block shelxl
_cod_original_sg_symbol_H-M P-1
_cod_database_code 4024637

loop_
_symmetry_equiv_pos_as_xyz
'x, y, z'
'-x, -y, -z'

loop_
_atom_site_label
_atom_site_type_symbol
_atom_site_fract_x
_atom_site_fract_y
_atom_site_fract_z
_atom_site_U_iso_or_equiv
_atom_site_adp_type
_atom_site_occupancy
_atom_site_symmetry_multiplicity
_atom_site_calc_flag
_atom_site_refinement_flags
_atom_site_disorder_assembly
_atom_site_disorder_group
O1 O 0.7954(3) 0.8326(4) 1.0770(2) 0.1137(16) Uani 1 1 d . . .
O2 O 0.4547(3) 0.9008(2) 1.10422(16) 0.0761(9) Uani 1 1 d . . .
O3 O 0.2580(3) 0.9135(2) 0.82183(18) 0.0838(10) Uani 1 1 d . . .
O4 O 0.4894(3) 0.7940(2) 0.67845(17) 0.0798(9) Uani 1 1 d . . .
O5 O 0.8915(2) 0.6442(2) 0.70777(15) 0.0757(9) Uani 1 1 d . . .
O6 O 0.9546(2) 0.5339(2) 0.87803(16) 0.0737(9) Uani 1 1 d . . .
O7 O 0.5827(3) 0.6097(3) 1.04998(18) 0.0910(11) Uani 1 1 d . . .
O8 O 0.3253(3) 0.6865(2) 0.91337(19) 0.0864(11) Uani 1 1 d . . .
O9 O 0.4032(2) 0.5072(2) 0.72602(18) 0.0765(9) Uani 1 1 d . . .
O10 O 0.7197(2) 0.4198(2) 0.64591(15) 0.0670(8) Uani 1 1 d . . .
O11 O 0.7801(4) 0.5900(3) 0.42056(19) 0.1143(15) Uani 1 1 d . . .
O12 O 0.5043(4) 0.7505(3) 0.4385(2) 0.1121(14) Uani 1 1 d . . .
N1 N 0.8136(3) 0.8253(3) 0.97948(19) 0.0764(11) Uani 1 1 d . . .
H1 H 0.7825 0.8287 0.9451 0.092 Uiso 1 1 calc R . .
N2 N 0.6244(3) 0.8600(2) 0.96160(18) 0.0648(9) Uani 1 1 d . . .
N3 N 0.5382(3) 0.8536(2) 0.84515(18) 0.0628(9) Uani 1 1 d . . .
N4 N 0.6437(3) 0.8205(2) 0.74661(18) 0.0682(10) Uani 1 1 d . . .
H4 H 0.6730 0.8305 0.7859 0.082 Uiso 1 1 calc R . .
N5 N 0.7592(3) 0.7041(2) 0.73034(17) 0.0617(9) Uani 1 1 d . . .
H5 H 0.7098 0.7062 0.7525 0.074 Uiso 1 1 calc R . .
N6 N 0.7322(2) 0.6375(2) 0.81967(17) 0.0598(9) Uani 1 1 d . . .
N7 N 0.5627(3) 0.6455(2) 0.87979(19) 0.0644(9) Uani 1 1 d . . .
N8 N 0.3910(3) 0.6618(2) 0.8233(2) 0.0711(11) Uani 1 1 d . . .
H8 H 0.4479 0.6549 0.8091 0.085 Uiso 1 1 calc R . .
N9 N 0.4069(3) 0.6176(2) 0.69397(19) 0.0656(10) Uani 1 1 d . . .
H9 H 0.4439 0.6498 0.6774 0.079 Uiso 1 1 calc R . .
N10 N 0.5345(3) 0.5692(2) 0.61939(18) 0.0626(9) Uani 1 1 d . . .
N11 N 0.5621(3) 0.6408(2) 0.53297(18) 0.0723(11) Uani 1 1 d . . .
N12 N 0.4623(4) 0.7579(3) 0.5336(3) 0.0942(14) Uani 1 1 d . A .
H12 H 0.4747 0.7447 0.5665 0.113 Uiso 1 1 calc R . .
C1 C 0.9112(4) 0.8063(4) 0.9760(3) 0.0787(14) Uani 1 1 d . . .
C2 C 0.9548(4) 0.7751(4) 1.0176(3) 0.0822(14) Uani 1 1 d . . .
H2 H 0.9209 0.7680 1.0501 0.099 Uiso 1 1 calc R . .
C3 C 1.0471(4) 0.7548(4) 1.0109(3) 0.0929(17) Uani 1 1 d . . .
H3 H 1.0766 0.7325 1.0384 0.112 Uiso 1 1 calc R . .
C4 C 1.0979(4) 0.7670(4) 0.9630(3) 0.0922(17) Uani 1 1 d . . .
H4A H 1.1632 0.7553 0.9593 0.111 Uiso 1 1 calc R . .
C5 C 1.0538(4) 0.7953(4) 0.9228(3) 0.0836(15) Uani 1 1 d . . .
H5A H 1.0871 0.8027 0.8901 0.100 Uiso 1 1 calc R . .
C6 C 0.9604(4) 0.8133(4) 0.9290(3) 0.0839(15) Uani 1 1 d . . .
H6 H 0.9289 0.8314 0.8992 0.101 Uiso 1 1 calc R . .
C7 C 0.7630(4) 0.8385(4) 1.0262(2) 0.0797(14) Uani 1 1 d . . .
C8 C 0.6615(4) 0.8582(3) 1.0177(2) 0.0678(12) Uani 1 1 d . . .
C9 C 0.6097(3) 0.8718(3) 1.0683(2) 0.0688(12) Uani 1 1 d . . .
H9A H 0.6393 0.8697 1.1070 0.083 Uiso 1 1 calc R . .
C10 C 0.5146(4) 0.8883(3) 1.0603(2) 0.0703(12) Uani 1 1 d . . .
C11 C 0.4739(3) 0.8910(3) 1.0019(2) 0.0637(11) Uani 1 1 d . . .
C12 C 0.3743(4) 0.9087(3) 0.9919(3) 0.0722(13) Uani 1 1 d . . .
H12A H 0.3367 0.9188 1.0251 0.087 Uiso 1 1 calc R . .
C13 C 0.3340(3) 0.9111(3) 0.9366(2) 0.0665(12) Uani 1 1 d . . .
H13 H 0.2699 0.9247 0.9315 0.080 Uiso 1 1 calc R . .
C14 C 0.3889(3) 0.8928(3) 0.8849(2) 0.0649(11) Uani 1 1 d . . .
C15 C 0.3465(3) 0.8910(3) 0.8250(2) 0.0681(12) Uani 1 1 d . . .
C16 C 0.3970(4) 0.8657(3) 0.7760(3) 0.0731(13) Uani 1 1 d . . .
H16 H 0.3688 0.8609 0.7346 0.088 Uiso 1 1 calc R . .
C17 C 0.4903(3) 0.8473(3) 0.7883(2) 0.0647(11) Uani 1 1 d . . .
C18 C 0.4859(3) 0.8750(3) 0.8927(2) 0.0626(11) Uani 1 1 d . . .
C19 C 0.5302(3) 0.8757(3) 0.9548(2) 0.0637(11) Uani 1 1 d . . .
C20 C 0.5402(4) 0.8180(3) 0.7325(2) 0.0684(12) Uani 1 1 d . . .
C21 C 0.7055(3) 0.8072(3) 0.6984(2) 0.0672(11) Uani 1 1 d . . .
C22 C 0.7080(4) 0.8544(3) 0.6604(2) 0.0779(13) Uani 1 1 d . . .
H22 H 0.6698 0.8948 0.6667 0.094 Uiso 1 1 calc R . .
C23 C 0.7653(4) 0.8424(4) 0.6143(2) 0.0793(14) Uani 1 1 d . . .
H23 H 0.7668 0.8738 0.5881 0.095 Uiso 1 1 calc R . .
C24 C 0.8208(4) 0.7842(3) 0.6062(2) 0.0738(13) Uani 1 1 d . . .
H24 H 0.8601 0.7752 0.5739 0.089 Uiso 1 1 calc R . .
C25 C 0.8207(3) 0.7394(3) 0.6432(2) 0.0673(12) Uani 1 1 d . . .
H25 H 0.8608 0.7003 0.6368 0.081 Uiso 1 1 calc R . .
C26 C 0.7630(3) 0.7492(3) 0.6907(2) 0.0603(10) Uani 1 1 d . . .
C27 C 0.8235(3) 0.6576(3) 0.73826(19) 0.0614(11) Uani 1 1 d . . .
C28 C 0.8108(3) 0.6265(3) 0.7900(2) 0.0622(11) Uani 1 1 d . . .
C29 C 0.8870(3) 0.5899(3) 0.8055(2) 0.0616(11) Uani 1 1 d . . .
H29 H 0.9388 0.5805 0.7811 0.074 Uiso 1 1 calc R . .
C30 C 0.8844(3) 0.5681(3) 0.8568(2) 0.0629(11) Uani 1 1 d . . .
C31 C 0.8045(3) 0.5796(3) 0.8900(2) 0.0636(11) Uani 1 1 d . . .
C32 C 0.8038(4) 0.5631(4) 0.9466(3) 0.0781(14) Uani 1 1 d . . .
H32 H 0.8552 0.5402 0.9600 0.094 Uiso 1 1 calc R . .
C33 C 0.7314(4) 0.5798(4) 0.9806(2) 0.0772(13) Uani 1 1 d . . .
H33 H 0.7345 0.5715 1.0192 0.093 Uiso 1 1 calc R . .
C34 C 0.6491(4) 0.6099(3) 0.9602(2) 0.0696(12) Uani 1 1 d . . .
C35 C 0.5714(4) 0.6227(3) 0.9953(3) 0.0753(13) Uani 1 1 d . . .
C36 C 0.4881(4) 0.6467(3) 0.9702(2) 0.0722(12) Uani 1 1 d . . .
H36 H 0.4336 0.6570 0.9921 0.087 Uiso 1 1 calc R . .
C37 C 0.4891(3) 0.6547(3) 0.9127(2) 0.0681(12) Uani 1 1 d . . .
C38 C 0.6449(3) 0.6237(3) 0.9042(2) 0.0622(11) Uani 1 1 d . . .
C39 C 0.7283(3) 0.6138(3) 0.8690(2) 0.0602(11) Uani 1 1 d . . .
C40 C 0.3939(3) 0.6704(3) 0.8833(3) 0.0694(12) Uani 1 1 d . . .
C41 C 0.3090(4) 0.6625(3) 0.7796(3) 0.0709(12) Uani 1 1 d . . .
C42 C 0.2203(4) 0.6838(3) 0.7963(3) 0.0779(14) Uani 1 1 d . . .
H42 H 0.2124 0.6966 0.8389 0.094 Uiso 1 1 calc R . .
C43 C 0.1446(4) 0.6868(4) 0.7539(4) 0.0880(16) Uani 1 1 d . . .
H43 H 0.0856 0.7032 0.7673 0.106 Uiso 1 1 calc R . .
C44 C 0.1526(4) 0.6662(4) 0.6912(4) 0.099(2) Uani 1 1 d . . .
H44 H 0.0989 0.6673 0.6610 0.119 Uiso 1 1 calc R . .
C45 C 0.2397(4) 0.6441(3) 0.6733(3) 0.0874(16) Uani 1 1 d . . .
H45 H 0.2467 0.6316 0.6305 0.105 Uiso 1 1 calc R . .
C46 C 0.3181(3) 0.6396(3) 0.7162(3) 0.0705(13) Uani 1 1 d . . .
C47 C 0.4385(3) 0.5502(3) 0.6965(2) 0.0678(12) Uani 1 1 d . . .
C48 C 0.5215(3) 0.5331(3) 0.6601(2) 0.0595(10) Uani 1 1 d . . .
C49 C 0.5785(3) 0.4820(3) 0.6720(2) 0.0603(10) Uani 1 1 d . . .
H49 H 0.5652 0.4582 0.7025 0.072 Uiso 1 1 calc R . .
C50 C 0.6550(3) 0.4669(3) 0.6381(2) 0.0632(11) Uani 1 1 d . . .
C51 C 0.6711(4) 0.5015(3) 0.59242(19) 0.0639(11) Uani 1 1 d . . .
C52 C 0.7491(4) 0.4884(3) 0.5548(2) 0.0731(13) Uani 1 1 d . . .
H52 H 0.7935 0.4559 0.5613 0.088 Uiso 1 1 calc R . .
C53 C 0.7598(5) 0.5214(4) 0.5109(2) 0.0828(15) Uani 1 1 d . . .
H53 H 0.8112 0.5116 0.4862 0.099 Uiso 1 1 calc R . .
C54 C 0.6945(4) 0.5713(3) 0.5008(2) 0.0761(13) Uani 1 1 d . . .
C55 C 0.7057(5) 0.6077(4) 0.4548(2) 0.0879(16) Uani 1 1 d . . .
C56 C 0.6448(5) 0.6590(3) 0.4501(2) 0.0869(17) Uani 1 1 d . . .
H56 H 0.6503 0.6837 0.4196 0.104 Uiso 1 1 calc R . .
C57 C 0.5750(5) 0.6748(3) 0.4903(2) 0.0797(14) Uani 1 1 d . . .
C58 C 0.6208(4) 0.5884(3) 0.5373(2) 0.0653(11) Uani 1 1 d . . .
C59 C 0.6078(3) 0.5529(3) 0.5844(2) 0.0629(11) Uani 1 1 d . . .
C60 C 0.5091(5) 0.7296(4) 0.4849(3) 0.0952(19) Uani 1 1 d . . .
C61 C 0.4840(5) 0.8857(4) 1.1598(3) 0.0903(16) Uani 1 1 d . . .
H61A H 0.5444 0.9343 1.1904 0.108 Uiso 1 1 calc R . .
H61B H 0.5049 0.8325 1.1480 0.108 Uiso 1 1 calc R . .
C62 C 0.3895(6) 0.8769(7) 1.1896(4) 0.135(3) Uani 1 1 d . . .
H62 H 0.4102 0.8615 1.2260 0.162 Uiso 1 1 calc R . .
C63 C 0.3628(13) 0.9480(9) 1.2146(7) 0.223(7) Uani 1 1 d . . .
H63A H 0.3901 0.9873 1.1948 0.334 Uiso 1 1 calc R . .
H63B H 0.3928 0.9757 1.2607 0.334 Uiso 1 1 calc R . .
H63C H 0.2857 0.9336 1.2069 0.334 Uiso 1 1 calc R . .
C64 C 0.2986(6) 0.8030(9) 1.1449(5) 0.193(6) Uani 1 1 d . . .
H64A H 0.3147 0.7492 1.1386 0.289 Uiso 1 1 calc R . .
H64B H 0.2855 0.8078 1.1039 0.289 Uiso 1 1 calc R . .
H64C H 0.2357 0.8033 1.1629 0.289 Uiso 1 1 calc R . .
C65 C 0.2111(4) 0.9130(4) 0.7629(3) 0.0902(16) Uani 1 1 d . . .
H65A H 0.1919 0.8543 0.7291 0.108 Uiso 1 1 calc R . .
H65B H 0.2627 0.9518 0.7506 0.108 Uiso 1 1 calc R . .
C66 C 0.1142(5) 0.9415(5) 0.7686(4) 0.124(3) Uani 1 1 d . . .
H66 H 0.1347 1.0004 0.8035 0.149 Uiso 1 1 calc R . .
C67 C 0.0325(5) 0.8806(6) 0.7861(5) 0.137(3) Uani 1 1 d . . .
H67A H 0.0157 0.8218 0.7541 0.206 Uiso 1 1 calc R . .
H67B H -0.0318 0.8979 0.7875 0.206 Uiso 1 1 calc R . .
H67C H 0.0614 0.8831 0.8281 0.206 Uiso 1 1 calc R . .
C68 C 0.0696(6) 0.9455(5) 0.7088(4) 0.143(3) Uani 1 1 d . . .
H68A H 0.1219 0.9869 0.6995 0.214 Uiso 1 1 calc R . .
H68B H 0.0062 0.9638 0.7132 0.214 Uiso 1 1 calc R . .
H68C H 0.0511 0.8886 0.6738 0.214 Uiso 1 1 calc R . .
C69 C 1.0430(4) 0.5282(4) 0.8504(3) 0.0815(14) Uani 1 1 d . . .
H69A H 1.0821 0.5849 0.8522 0.098 Uiso 1 1 calc R . .
H69B H 1.0200 0.4868 0.8052 0.098 Uiso 1 1 calc R . .
C70 C 1.1124(4) 0.4982(4) 0.8881(3) 0.0812(14) Uani 1 1 d . . .
H70 H 1.1747 0.4937 0.8685 0.097 Uiso 1 1 calc R . .
C71 C 1.1547(5) 0.5641(4) 0.9586(3) 0.0929(16) Uani 1 1 d . . .
H71A H 1.1948 0.6196 0.9597 0.139 Uiso 1 1 calc R . .
H71B H 1.2008 0.5435 0.9814 0.139 Uiso 1 1 calc R . .
H71C H 1.0953 0.5710 0.9790 0.139 Uiso 1 1 calc R . .
C72 C 1.0530(5) 0.4090(4) 0.8812(3) 0.1030(18) Uani 1 1 d . . .
H72A H 0.9988 0.4126 0.9064 0.155 Uiso 1 1 calc R . .
H72B H 1.1023 0.3836 0.8965 0.155 Uiso 1 1 calc R . .
H72C H 1.0194 0.3730 0.8362 0.155 Uiso 1 1 calc R . .
C73 C 0.5087(4) 0.6249(3) 1.0887(3) 0.0812(14) Uani 1 1 d . . .
H73A H 0.4373 0.5856 1.0648 0.097 Uiso 1 1 calc R . .
H73B H 0.5069 0.6847 1.1011 0.097 Uiso 1 1 calc R . .
C74 C 0.5410(6) 0.6097(8) 1.1469(4) 0.154(4) Uani 1 1 d . . .
H74 H 0.5299 0.5464 1.1297 0.184 Uiso 1 1 calc R . .
C75 C 0.4612(6) 0.6216(6) 1.1887(3) 0.124(2) Uani 1 1 d . . .
H75A H 0.4921 0.6277 1.2314 0.185 Uiso 1 1 calc R . .
H75B H 0.3979 0.5714 1.1697 0.185 Uiso 1 1 calc R . .
H75C H 0.4420 0.6733 1.1919 0.185 Uiso 1 1 calc R . .
C76 C 0.6440(12) 0.643(2) 1.1763(7) 0.395(18) Uani 1 1 d . . .
H76A H 0.6852 0.6585 1.1473 0.592 Uiso 1 1 calc R . .
H76B H 0.6677 0.6013 1.1881 0.592 Uiso 1 1 calc R . .
H76C H 0.6541 0.6952 1.2147 0.592 Uiso 1 1 calc R . .
C77 C 0.7046(3) 0.3826(3) 0.6914(2) 0.0652(11) Uani 1 1 d . . .
H77A H 0.6342 0.3391 0.6775 0.078 Uiso 1 1 calc R . .
H77B H 0.7085 0.4276 0.7335 0.078 Uiso 1 1 calc R . .
C78 C 0.7899(4) 0.3409(3) 0.6968(2) 0.0701(12) Uani 1 1 d . . .
H78 H 0.8597 0.3856 0.7080 0.084 Uiso 1 1 calc R . .
C79 C 0.7841(5) 0.3116(4) 0.7503(3) 0.0964(18) Uani 1 1 d . . .
H79A H 0.7129 0.2737 0.7435 0.145 Uiso 1 1 calc R . .
H79B H 0.8002 0.3617 0.7908 0.145 Uiso 1 1 calc R . .
H79C H 0.8354 0.2804 0.7516 0.145 Uiso 1 1 calc R . .
C80 C 0.7820(5) 0.2693(4) 0.6325(3) 0.0947(17) Uani 1 1 d . . .
H80A H 0.7102 0.2291 0.6170 0.142 Uiso 1 1 calc R . .
H80B H 0.8323 0.2386 0.6377 0.142 Uiso 1 1 calc R . .
H80C H 0.7984 0.2943 0.6016 0.142 Uiso 1 1 calc R . .
C81 C 0.8053(6) 0.6352(5) 0.3814(3) 0.108(2) Uani 1 1 d . . .
H81A H 0.8416 0.6969 0.4080 0.130 Uiso 1 1 calc R . .
H81B H 0.7403 0.6299 0.3531 0.130 Uiso 1 1 calc R . .
C82 C 0.8790(8) 0.5940(10) 0.3414(5) 0.192(6) Uani 1 1 d . . .
H82 H 0.8387 0.5345 0.3097 0.230 Uiso 1 1 calc R . .
C83 C 0.9079(8) 0.6569(9) 0.3056(4) 0.173(4) Uani 1 1 d . . .
H83A H 0.9429 0.7157 0.3372 0.259 Uiso 1 1 calc R . .
H83B H 0.8432 0.6550 0.2797 0.259 Uiso 1 1 calc R . .
H83C H 0.9554 0.6384 0.2778 0.259 Uiso 1 1 calc R . .
C84 C 0.9687(9) 0.5924(10) 0.3813(7) 0.198(5) Uani 1 1 d . . .
H84A H 1.0153 0.6512 0.4060 0.296 Uiso 1 1 calc R . .
H84B H 1.0072 0.5582 0.3546 0.296 Uiso 1 1 calc R . .
H84C H 0.9445 0.5667 0.4106 0.296 Uiso 1 1 calc R . .
C85 C 0.3953(7) 0.8071(5) 0.5340(4) 0.144(3) Uani 1 1 d D . .
H85A H 0.3867 0.8093 0.4927 0.173 Uiso 0.612(7) 1 d PR A 1
H85B H 0.3673 0.7849 0.4889 0.173 Uiso 0.388(7) 1 d PR A 2
C86 C 0.2891(7) 0.7939(7) 0.5481(6) 0.131(6) Uani 0.612(7) 1 d PGDU A 1
C87 C 0.2469(7) 0.7105(6) 0.5430(5) 0.125(4) Uani 0.612(7) 1 d PGU A 1
H87A H 0.2912 0.6751 0.5414 0.150 Uiso 0.612(7) 1 calc PR A 1
C88 C 0.1400(7) 0.6789(6) 0.5403(5) 0.124(4) Uani 0.612(7) 1 d PGU A 1
H88A H 0.1111 0.6220 0.5368 0.149 Uiso 0.612(7) 1 calc PR A 1
C89 C 0.0753(6) 0.7307(8) 0.5426(5) 0.179(7) Uani 0.612(7) 1 d PGU A 1
H89A H 0.0022 0.7092 0.5407 0.215 Uiso 0.612(7) 1 calc PR A 1
C90 C 0.1175(9) 0.8141(7) 0.5477(6) 0.177(7) Uani 0.612(7) 1 d PGU A 1
H90A H 0.0732 0.8495 0.5493 0.213 Uiso 0.612(7) 1 calc PR A 1
C91 C 0.2244(10) 0.8457(6) 0.5504(6) 0.179(7) Uani 0.612(7) 1 d PGU A 1
H91A H 0.2532 0.9027 0.5538 0.215 Uiso 0.612(7) 1 calc PR A 1
C92 C 0.4540(18) 0.8993(8) 0.5845(9) 0.184(8) Uani 0.612(7) 1 d PDU A 1
H92A H 0.5153 0.9247 0.5707 0.275 Uiso 0.612(7) 1 calc PR A 1
H92B H 0.4775 0.8970 0.6255 0.275 Uiso 0.612(7) 1 calc PR A 1
H92C H 0.4061 0.9345 0.5892 0.275 Uiso 0.612(7) 1 calc PR A 1
C86' C 0.4200(11) 0.8955(6) 0.5488(6) 0.115(6) Uani 0.388(7) 1 d PGDU A 2
C87' C 0.5002(12) 0.9407(9) 0.6036(6) 0.113(6) Uani 0.388(7) 1 d PGU A 2
H87B H 0.5249 0.9113 0.6269 0.136 Uiso 0.388(7) 1 calc PR A 2
C88' C 0.5442(11) 1.0290(9) 0.6244(7) 0.169(9) Uani 0.388(7) 1 d PGU A 2
H88B H 0.5990 1.0600 0.6619 0.203 Uiso 0.388(7) 1 calc PR A 2
C89' C 0.5081(12) 1.0721(6) 0.5904(8) 0.163(9) Uani 0.388(7) 1 d PGU A 2
H89B H 0.5382 1.1324 0.6046 0.196 Uiso 0.388(7) 1 calc PR A 2
C90' C 0.4279(12) 1.0268(8) 0.5356(7) 0.124(6) Uani 0.388(7) 1 d PGU A 2
H90B H 0.4032 1.0562 0.5124 0.149 Uiso 0.388(7) 1 calc PR A 2
C91' C 0.3839(10) 0.9385(7) 0.5148(6) 0.131(7) Uani 0.388(7) 1 d PGU A 2
H91B H 0.3291 0.9075 0.4774 0.158 Uiso 0.388(7) 1 calc PR A 2
C92' C 0.2976(12) 0.7625(14) 0.5509(11) 0.095(5) Uani 0.388(7) 1 d PDU A 2
H92D H 0.2647 0.7046 0.5175 0.143 Uiso 0.388(7) 1 calc PR A 2
H92E H 0.2473 0.7955 0.5543 0.143 Uiso 0.388(7) 1 calc PR A 2
H92F H 0.3179 0.7588 0.5918 0.143 Uiso 0.388(7) 1 calc PR A 2
O27 O 0.2375(2) 0.1206(2) 0.12486(15) 0.0736(9) Uani 1 1 d D . .
H27 H 0.2927 0.1353 0.1123 0.110 Uiso 1 1 calc R . .
C93 C 0.1944(5) 0.0284(3) 0.0965(3) 0.1026(18) Uani 1 1 d D . .
H93A H 0.2524 0.0027 0.0978 0.123 Uiso 1 1 calc R . .
H93B H 0.1599 0.0094 0.0511 0.123 Uiso 1 1 calc R . .
C94 C 0.1159(10) -0.0032(7) 0.1301(7) 0.229(7) Uani 1 1 d D . .
H94A H 0.1525 0.0054 0.1724 0.344 Uiso 1 1 calc R . .
H94B H 0.0792 -0.0644 0.1052 0.344 Uiso 1 1 calc R . .
H94C H 0.0645 0.0289 0.1349 0.344 Uiso 1 1 calc R . .
O28 O 0.2005(11) 0.1675(7) 0.8071(4) 0.163(5) Uani 0.50 1 d PD . .
H28 H 0.2012 0.1570 0.8399 0.244 Uiso 0.50 1 calc PR . .
C95 C 0.1206(17) 0.2075(12) 0.8011(9) 0.207(14) Uani 0.50 1 d PD . .
H95A H 0.1239 0.2214 0.7632 0.248 Uiso 0.50 1 calc PR . .
H95B H 0.1399 0.2628 0.8387 0.248 Uiso 0.50 1 calc PR . .
C96 C 0.0071(17) 0.1598(9) 0.7950(7) 0.138(7) Uani 0.50 1 d PD . .
H96A H 0.0049 0.1184 0.8145 0.208 Uiso 0.50 1 calc PR . .
H96B H -0.0284 0.1294 0.7497 0.208 Uiso 0.50 1 calc PR . .
H96C H -0.0288 0.2008 0.8167 0.208 Uiso 0.50 1 calc PR . .
O29 O 0.332(2) 0.1852(12) 0.6517(11) 0.247(9) Uani 0.50 1 d PD . .
H29A H 0.3679 0.2303 0.6831 0.370 Uiso 0.50 1 calc PR . .
C97 C 0.2909(15) 0.1179(12) 0.6735(9) 0.161(8) Uani 0.50 1 d PD . .
H97A H 0.2973 0.0638 0.6427 0.193 Uiso 0.50 1 calc PR . .
H97B H 0.2146 0.1103 0.6710 0.193 Uiso 0.50 1 calc PR . .
C98 C 0.3398(16) 0.1287(16) 0.7400(10) 0.196(11) Uani 0.50 1 d PD . .
H98A H 0.3904 0.1863 0.7628 0.294 Uiso 0.50 1 calc PR . .
H98B H 0.3764 0.0856 0.7366 0.294 Uiso 0.50 1 calc PR . .
H98C H 0.2842 0.1211 0.7635 0.294 Uiso 0.50 1 calc PR . .

loop_
_atom_site_aniso_label
_atom_site_aniso_U_11
_atom_site_aniso_U_22
_atom_site_aniso_U_33
_atom_site_aniso_U_23
_atom_site_aniso_U_13
_atom_site_aniso_U_12
O1 0.099(3) 0.181(5) 0.085(3) 0.050(3) 0.034(2) 0.084(3)
O2 0.0670(19) 0.076(2) 0.087(2) 0.0272(17) 0.0326(17) 0.0262(16)
O3 0.0569(19) 0.073(2) 0.109(3) 0.0239(19) 0.0009(18) 0.0266(16)
O4 0.066(2) 0.084(2) 0.077(2) 0.0270(18) 0.0043(17) 0.0157(17)
O5 0.0561(18) 0.108(3) 0.076(2) 0.0420(19) 0.0219(16) 0.0365(17)
O6 0.0536(17) 0.101(2) 0.086(2) 0.0518(19) 0.0234(15) 0.0311(16)
O7 0.071(2) 0.130(3) 0.094(3) 0.059(2) 0.0380(19) 0.038(2)
O8 0.066(2) 0.088(2) 0.130(3) 0.051(2) 0.053(2) 0.0420(18)
O9 0.0611(19) 0.069(2) 0.109(2) 0.0379(19) 0.0324(18) 0.0277(15)
O10 0.0587(17) 0.085(2) 0.0781(19) 0.0440(17) 0.0257(15) 0.0359(16)
O11 0.168(4) 0.133(4) 0.074(2) 0.054(2) 0.052(3) 0.071(3)
O12 0.141(4) 0.091(3) 0.097(3) 0.048(2) -0.007(3) 0.023(3)
N1 0.051(2) 0.098(3) 0.071(2) 0.021(2) 0.0071(18) 0.029(2)
N2 0.0471(19) 0.066(2) 0.073(2) 0.0206(18) 0.0129(17) 0.0157(16)
N3 0.0468(19) 0.059(2) 0.079(2) 0.0225(18) 0.0158(18) 0.0173(16)
N4 0.057(2) 0.075(2) 0.068(2) 0.0233(19) 0.0146(17) 0.0207(18)
N5 0.0431(18) 0.071(2) 0.066(2) 0.0220(18) 0.0120(16) 0.0164(16)
N6 0.0398(18) 0.067(2) 0.066(2) 0.0220(17) 0.0109(15) 0.0137(15)
N7 0.0449(19) 0.065(2) 0.090(3) 0.0333(19) 0.0257(18) 0.0203(16)
N8 0.0426(19) 0.071(2) 0.110(3) 0.042(2) 0.028(2) 0.0211(17)
N9 0.0459(19) 0.063(2) 0.089(3) 0.0317(19) 0.0180(18) 0.0166(16)
N10 0.0453(19) 0.062(2) 0.072(2) 0.0228(19) 0.0017(17) 0.0123(16)
N11 0.073(3) 0.064(2) 0.064(2) 0.0211(19) -0.0081(19) 0.0112(19)
N12 0.108(4) 0.097(3) 0.085(3) 0.046(3) 0.003(3) 0.038(3)
C1 0.050(3) 0.090(3) 0.082(3) 0.015(3) 0.012(2) 0.029(2)
C2 0.056(3) 0.099(4) 0.079(3) 0.022(3) 0.006(2) 0.028(3)
C3 0.061(3) 0.099(4) 0.106(4) 0.026(3) 0.003(3) 0.035(3)
C4 0.056(3) 0.100(4) 0.100(4) 0.011(3) 0.015(3) 0.034(3)
C5 0.053(3) 0.102(4) 0.088(3) 0.026(3) 0.015(2) 0.031(3)
C6 0.057(3) 0.103(4) 0.088(3) 0.028(3) 0.015(3) 0.035(3)
C7 0.063(3) 0.105(4) 0.069(3) 0.024(3) 0.014(2) 0.038(3)
C8 0.057(3) 0.068(3) 0.065(3) 0.014(2) 0.012(2) 0.017(2)
C9 0.053(2) 0.071(3) 0.076(3) 0.024(2) 0.013(2) 0.018(2)
C10 0.059(3) 0.057(2) 0.088(3) 0.017(2) 0.035(2) 0.016(2)
C11 0.046(2) 0.060(2) 0.078(3) 0.020(2) 0.017(2) 0.0131(19)
C12 0.053(2) 0.067(3) 0.091(3) 0.019(2) 0.025(2) 0.023(2)
C13 0.042(2) 0.059(3) 0.083(3) 0.011(2) 0.012(2) 0.0182(19)
C14 0.047(2) 0.056(2) 0.083(3) 0.017(2) 0.014(2) 0.0164(19)
C15 0.041(2) 0.058(3) 0.093(3) 0.018(2) 0.008(2) 0.0171(19)
C16 0.055(3) 0.066(3) 0.088(3) 0.025(2) 0.003(2) 0.015(2)
C17 0.050(2) 0.063(3) 0.074(3) 0.023(2) 0.013(2) 0.0119(19)
C18 0.048(2) 0.052(2) 0.078(3) 0.015(2) 0.016(2) 0.0145(18)
C19 0.047(2) 0.052(2) 0.081(3) 0.014(2) 0.017(2) 0.0126(18)
C20 0.057(3) 0.064(3) 0.083(3) 0.030(2) 0.015(2) 0.016(2)
C21 0.053(2) 0.075(3) 0.063(2) 0.021(2) 0.011(2) 0.013(2)
C22 0.086(3) 0.076(3) 0.076(3) 0.036(3) 0.014(3) 0.026(3)
C23 0.071(3) 0.094(4) 0.076(3) 0.044(3) 0.014(3) 0.018(3)
C24 0.058(3) 0.095(4) 0.058(2) 0.028(3) 0.010(2) 0.011(2)
C25 0.057(3) 0.072(3) 0.064(3) 0.020(2) 0.014(2) 0.013(2)
C26 0.046(2) 0.066(3) 0.057(2) 0.019(2) 0.0028(18) 0.0073(19)
C27 0.040(2) 0.081(3) 0.055(2) 0.020(2) 0.0109(18) 0.015(2)
C28 0.042(2) 0.074(3) 0.065(2) 0.022(2) 0.0088(18) 0.0175(19)
C29 0.044(2) 0.075(3) 0.068(3) 0.025(2) 0.0195(19) 0.023(2)
C30 0.044(2) 0.073(3) 0.075(3) 0.029(2) 0.014(2) 0.023(2)
C31 0.043(2) 0.076(3) 0.071(3) 0.029(2) 0.0165(19) 0.017(2)
C32 0.050(3) 0.102(4) 0.100(4) 0.056(3) 0.023(2) 0.029(2)
C33 0.061(3) 0.107(4) 0.077(3) 0.050(3) 0.026(2) 0.026(3)
C34 0.054(3) 0.079(3) 0.080(3) 0.033(2) 0.024(2) 0.023(2)
C35 0.059(3) 0.081(3) 0.085(3) 0.031(3) 0.030(2) 0.018(2)
C36 0.059(3) 0.072(3) 0.085(3) 0.026(2) 0.031(2) 0.021(2)
C37 0.052(2) 0.061(3) 0.095(3) 0.029(2) 0.036(2) 0.018(2)
C38 0.044(2) 0.065(3) 0.081(3) 0.032(2) 0.022(2) 0.0177(19)
C39 0.043(2) 0.067(3) 0.068(3) 0.024(2) 0.0166(19) 0.0157(19)
C40 0.056(3) 0.059(3) 0.104(4) 0.036(3) 0.037(3) 0.021(2)
C41 0.053(3) 0.065(3) 0.101(4) 0.037(3) 0.022(2) 0.021(2)
C42 0.049(3) 0.075(3) 0.121(4) 0.045(3) 0.028(3) 0.025(2)
C43 0.053(3) 0.083(4) 0.133(5) 0.042(4) 0.030(3) 0.026(2)
C44 0.045(3) 0.079(4) 0.165(6) 0.044(4) -0.002(3) 0.025(2)
C45 0.056(3) 0.070(3) 0.124(4) 0.027(3) 0.010(3) 0.021(2)
C46 0.042(2) 0.058(3) 0.109(4) 0.034(3) 0.010(2) 0.0144(19)
C47 0.044(2) 0.065(3) 0.098(3) 0.035(3) 0.014(2) 0.018(2)
C48 0.048(2) 0.056(2) 0.071(3) 0.026(2) 0.0074(19) 0.0114(18)
C49 0.050(2) 0.064(3) 0.068(3) 0.026(2) 0.0117(19) 0.0199(19)
C50 0.053(2) 0.069(3) 0.070(3) 0.029(2) 0.012(2) 0.023(2)
C51 0.067(3) 0.070(3) 0.050(2) 0.020(2) 0.011(2) 0.019(2)
C52 0.082(3) 0.087(3) 0.061(3) 0.032(2) 0.022(2) 0.039(3)
C53 0.102(4) 0.092(4) 0.051(2) 0.020(2) 0.029(3) 0.033(3)
C54 0.098(4) 0.071(3) 0.052(2) 0.020(2) 0.007(2) 0.026(3)
C55 0.125(5) 0.089(4) 0.046(2) 0.021(2) 0.020(3) 0.035(3)
C56 0.121(5) 0.070(3) 0.055(3) 0.025(2) -0.005(3) 0.014(3)
C57 0.092(4) 0.069(3) 0.064(3) 0.024(2) -0.003(3) 0.012(3)
C58 0.072(3) 0.064(3) 0.050(2) 0.020(2) 0.001(2) 0.015(2)
C59 0.056(2) 0.063(3) 0.059(2) 0.016(2) 0.003(2) 0.016(2)
C60 0.113(5) 0.069(3) 0.081(4) 0.031(3) -0.031(3) 0.012(3)
C61 0.078(3) 0.103(4) 0.080(3) 0.026(3) 0.026(3) 0.023(3)
C62 0.103(5) 0.240(10) 0.109(5) 0.094(6) 0.050(4) 0.086(6)
C63 0.303(17) 0.209(12) 0.301(16) 0.158(12) 0.206(15) 0.180(13)
C64 0.074(5) 0.323(16) 0.184(9) 0.169(10) -0.005(5) -0.024(7)
C65 0.076(3) 0.077(3) 0.102(4) 0.026(3) -0.013(3) 0.027(3)
C66 0.079(4) 0.092(4) 0.178(7) 0.037(4) -0.020(4) 0.038(4)
C67 0.072(4) 0.149(7) 0.180(8) 0.058(6) -0.005(5) 0.042(4)
C68 0.111(5) 0.123(6) 0.162(7) 0.037(5) -0.041(5) 0.043(5)
C69 0.061(3) 0.108(4) 0.096(4) 0.051(3) 0.033(3) 0.038(3)
C70 0.057(3) 0.110(4) 0.098(4) 0.055(3) 0.025(3) 0.036(3)
C71 0.080(4) 0.104(4) 0.114(4) 0.056(4) 0.034(3) 0.037(3)
C72 0.093(4) 0.114(5) 0.109(4) 0.044(4) 0.014(3) 0.048(4)
C73 0.075(3) 0.078(3) 0.090(3) 0.029(3) 0.040(3) 0.021(3)
C74 0.083(5) 0.302(13) 0.106(5) 0.106(7) 0.051(4) 0.061(6)
C75 0.113(5) 0.174(7) 0.112(5) 0.071(5) 0.073(4) 0.051(5)
C76 0.197(13) 0.97(6) 0.201(13) 0.34(2) 0.136(11) 0.29(2)
C77 0.053(2) 0.073(3) 0.081(3) 0.037(2) 0.020(2) 0.027(2)
C78 0.064(3) 0.082(3) 0.077(3) 0.036(3) 0.020(2) 0.035(2)
C79 0.089(4) 0.119(5) 0.122(5) 0.075(4) 0.035(3) 0.056(4)
C80 0.096(4) 0.091(4) 0.105(4) 0.035(3) 0.023(3) 0.047(3)
C81 0.148(6) 0.117(5) 0.071(3) 0.041(3) 0.043(4) 0.045(4)
C82 0.136(7) 0.392(18) 0.134(7) 0.182(10) 0.057(6) 0.100(9)
C83 0.139(7) 0.308(15) 0.128(6) 0.127(8) 0.064(6) 0.089(8)
C84 0.147(8) 0.306(16) 0.250(13) 0.200(13) 0.116(9) 0.091(10)
C85 0.180(9) 0.153(7) 0.128(6) 0.077(6) -0.003(6) 0.085(7)
C86 0.127(9) 0.129(9) 0.141(9) 0.038(7) 0.025(6) 0.071(7)
C87 0.121(8) 0.131(8) 0.128(7) 0.034(6) 0.033(6) 0.071(7)
C88 0.101(7) 0.147(8) 0.124(7) 0.038(6) 0.024(5) 0.063(6)
C89 0.161(10) 0.200(10) 0.177(10) 0.066(8) 0.027(7) 0.077(8)
C90 0.170(10) 0.185(10) 0.189(10) 0.070(8) 0.046(8) 0.082(8)
C91 0.183(10) 0.170(10) 0.185(10) 0.060(8) 0.032(8) 0.076(8)
C92 0.205(12) 0.158(10) 0.222(12) 0.113(9) 0.017(8) 0.071(8)
C86' 0.123(10) 0.116(10) 0.109(9) 0.063(8) 0.008(7) 0.024(7)
C87' 0.123(10) 0.093(9) 0.117(9) 0.043(7) -0.005(7) 0.035(7)
C88' 0.167(13) 0.154(12) 0.185(13) 0.067(9) 0.019(9) 0.060(9)
C89' 0.165(13) 0.157(12) 0.166(12) 0.068(9) 0.027(9) 0.047(9)
C90' 0.143(10) 0.110(9) 0.132(10) 0.062(8) 0.029(8) 0.041(7)
C91' 0.149(11) 0.128(10) 0.127(10) 0.066(8) 0.014(8) 0.047(8)
C92' 0.084(9) 0.092(9) 0.118(9) 0.044(7) 0.017(7) 0.043(7)
O27 0.0506(17) 0.085(2) 0.080(2) 0.0263(17) 0.0206(15) 0.0190(15)
C93 0.090(4) 0.085(4) 0.119(5) 0.029(4) 0.033(4) 0.018(3)
C94 0.201(12) 0.122(8) 0.354(19) 0.065(10) 0.130(13) 0.047(8)
O28 0.278(16) 0.111(7) 0.080(6) 0.027(5) 0.068(8) 0.030(9)
C95 0.40(4) 0.20(2) 0.21(2) 0.140(18) 0.22(3) 0.25(3)
C96 0.25(2) 0.093(10) 0.095(9) 0.035(8) 0.059(12) 0.085(13)
O29 0.29(2) 0.158(14) 0.31(2) 0.114(15) 0.06(2) 0.071(16)
C97 0.146(16) 0.149(16) 0.171(17) 0.055(13) 0.083(15) 0.008(12)
C98 0.122(14) 0.22(2) 0.21(2) 0.043(18) -0.024(14) 0.097(16)

loop_
_atom_type_symbol
_atom_type_description
_atom_type_scat_dispersion_real
_atom_type_scat_dispersion_imag
_atom_type_scat_source
C C 0.0033 0.0016 'International Tables Vol C Tables 4.2.6.8 and 6.1.1.4'
H H 0.0000 0.0000 'International Tables Vol C Tables 4.2.6.8 and 6.1.1.4'
N N 0.0061 0.0033 'International Tables Vol C Tables 4.2.6.8 and 6.1.1.4'
O O 0.0106 0.0060 'International Tables Vol C Tables 4.2.6.8 and 6.1.1.4'

loop_
_geom_angle_atom_site_label_1
_geom_angle_atom_site_label_2
_geom_angle_atom_site_label_3
_geom_angle
_geom_angle_site_symmetry_1
_geom_angle_site_symmetry_3
_geom_angle_publ_flag
C10 O2 C61 118.4(4) . . ?
C15 O3 C65 118.2(4) . . ?
C30 O6 C69 119.1(3) . . ?
C35 O7 C73 118.9(4) . . ?
C50 O10 C77 117.4(3) . . ?
C55 O11 C81 117.5(5) . . ?
C7 N1 C1 130.0(4) . . ?
C7 N1 H1 115.0 . . ?
C1 N1 H1 115.0 . . ?
C8 N2 C19 116.5(4) . . ?
C17 N3 C18 115.7(4) . . ?
C20 N4 C21 121.4(4) . . ?
C20 N4 H4 119.3 . . ?
C21 N4 H4 119.3 . . ?
C27 N5 C26 127.2(4) . . ?
C27 N5 H5 116.4 . . ?
C26 N5 H5 116.4 . . ?
C28 N6 C39 116.9(3) . . ?
C37 N7 C38 116.7(4) . . ?
C40 N8 C41 128.5(4) . . ?
C40 N8 H8 115.7 . . ?
C41 N8 H8 115.7 . . ?
C47 N9 C46 124.8(4) . . ?
C47 N9 H9 117.6 . . ?
C46 N9 H9 117.6 . . ?
C48 N10 C59 117.3(4) . . ?
C57 N11 C58 117.8(5) . . ?
C60 N12 C85 122.5(5) . . ?
C60 N12 H12 118.7 . . ?
C85 N12 H12 118.7 . . ?
C6 C1 C2 118.5(5) . . ?
C6 C1 N1 119.8(5) . . ?
C2 C1 N1 121.6(5) . . ?
C3 C2 C1 119.5(6) . . ?
C3 C2 H2 120.2 . . ?
C1 C2 H2 120.2 . . ?
C2 C3 C4 119.7(6) . . ?
C2 C3 H3 120.1 . . ?
C4 C3 H3 120.1 . . ?
C5 C4 C3 119.8(5) . . ?
C5 C4 H4A 120.1 . . ?
C3 C4 H4A 120.1 . . ?
C4 C5 C6 119.9(6) . . ?
C4 C5 H5A 120.1 . . ?
C6 C5 H5A 120.1 . . ?
C1 C6 C5 122.4(5) . . ?
C1 C6 H6 118.8 . . ?
C5 C6 H6 118.8 . . ?
O1 C7 N1 122.4(4) . . ?
O1 C7 C8 118.4(4) . . ?
N1 C7 C8 119.2(5) . . ?
N2 C8 C9 124.3(4) . . ?
N2 C8 C7 118.0(4) . . ?
C9 C8 C7 117.7(4) . . ?
C10 C9 C8 118.0(5) . . ?
C10 C9 H9A 121.0 . . ?
C8 C9 H9A 121.0 . . ?
O2 C10 C9 124.7(5) . . ?
O2 C10 C11 116.2(4) . . ?
C9 C10 C11 119.0(4) . . ?
C19 C11 C10 118.5(4) . . ?
C19 C11 C12 120.9(4) . . ?
C10 C11 C12 120.6(4) . . ?
C13 C12 C11 121.5(4) . . ?
C13 C12 H12A 119.3 . . ?
C11 C12 H12A 119.3 . . ?
C12 C13 C14 119.6(4) . . ?
C12 C13 H13 120.2 . . ?
C14 C13 H13 120.2 . . ?
C18 C14 C15 118.2(4) . . ?
C18 C14 C13 120.6(4) . . ?
C15 C14 C13 121.2(4) . . ?
O3 C15 C16 126.0(5) . . ?
O3 C15 C14 115.3(4) . . ?
C16 C15 C14 118.6(4) . . ?
C15 C16 C17 118.3(5) . . ?
C15 C16 H16 120.8 . . ?
C17 C16 H16 120.8 . . ?
N3 C17 C16 125.7(4) . . ?
N3 C17 C20 118.6(4) . . ?
C16 C17 C20 115.7(4) . . ?
N3 C18 C14 123.2(4) . . ?
N3 C18 C19 118.2(4) . . ?
C14 C18 C19 118.6(4) . . ?
N2 C19 C11 123.7(4) . . ?
N2 C19 C18 117.6(4) . . ?
C11 C19 C18 118.8(4) . . ?
O4 C20 N4 123.7(4) . . ?
O4 C20 C17 120.1(4) . . ?
N4 C20 C17 116.1(4) . . ?
C26 C21 C22 120.7(4) . . ?
C26 C21 N4 120.1(4) . . ?
C22 C21 N4 119.2(4) . . ?
C23 C22 C21 120.2(5) . . ?
C23 C22 H22 119.9 . . ?
C21 C22 H22 119.9 . . ?
C22 C23 C24 118.9(5) . . ?
C22 C23 H23 120.5 . . ?
C24 C23 H23 120.5 . . ?
C25 C24 C23 121.6(5) . . ?
C25 C24 H24 119.2 . . ?
C23 C24 H24 119.2 . . ?
C24 C25 C26 121.5(5) . . ?
C24 C25 H25 119.2 . . ?
C26 C25 H25 119.2 . . ?
C21 C26 C25 117.1(4) . . ?
C21 C26 N5 118.8(4) . . ?
C25 C26 N5 124.1(4) . . ?
O5 C27 N5 124.0(4) . . ?
O5 C27 C28 120.5(4) . . ?
N5 C27 C28 115.4(3) . . ?
N6 C28 C29 124.7(4) . . ?
N6 C28 C27 119.1(4) . . ?
C29 C28 C27 116.2(4) . . ?
C30 C29 C28 118.1(4) . . ?
C30 C29 H29 121.0 . . ?
C28 C29 H29 121.0 . . ?
O6 C30 C29 124.4(4) . . ?
O6 C30 C31 116.3(4) . . ?
C29 C30 C31 119.3(4) . . ?
C30 C31 C39 118.4(4) . . ?
C30 C31 C32 120.6(4) . . ?
C39 C31 C32 120.9(4) . . ?
C33 C32 C31 120.3(4) . . ?
C33 C32 H32 119.8 . . ?
C31 C32 H32 119.8 . . ?
C32 C33 C34 121.6(5) . . ?
C32 C33 H33 119.2 . . ?
C34 C33 H33 119.2 . . ?
C38 C34 C35 120.3(4) . . ?
C38 C34 C33 119.7(4) . . ?
C35 C34 C33 120.0(4) . . ?
O7 C35 C34 116.4(4) . . ?
O7 C35 C36 126.3(4) . . ?
C34 C35 C36 117.3(5) . . ?
C37 C36 C35 117.6(4) . . ?
C37 C36 H36 121.2 . . ?
C35 C36 H36 121.2 . . ?
N7 C37 C36 126.2(4) . . ?
N7 C37 C40 117.0(4) . . ?
C36 C37 C40 116.7(4) . . ?
N7 C38 C34 121.8(4) . . ?
N7 C38 C39 118.0(4) . . ?
C34 C38 C39 120.2(4) . . ?
N6 C39 C31 122.5(4) . . ?
N6 C39 C38 120.6(4) . . ?
C31 C39 C38 116.9(4) . . ?
O8 C40 N8 125.6(5) . . ?
O8 C40 C37 120.9(5) . . ?
N8 C40 C37 113.4(4) . . ?
C42 C41 C46 118.9(5) . . ?
C42 C41 N8 123.3(5) . . ?
C46 C41 N8 117.8(4) . . ?
C43 C42 C41 122.1(6) . . ?
C43 C42 H42 119.0 . . ?
C41 C42 H42 119.0 . . ?
C42 C43 C44 120.3(5) . . ?
C42 C43 H43 119.9 . . ?
C44 C43 H43 119.9 . . ?
C45 C44 C43 118.7(6) . . ?
C45 C44 H44 120.6 . . ?
C43 C44 H44 120.6 . . ?
C44 C45 C46 121.8(6) . . ?
C44 C45 H45 119.1 . . ?
C46 C45 H45 119.1 . . ?
C45 C46 C41 118.1(5) . . ?
C45 C46 N9 118.2(5) . . ?
C41 C46 N9 123.5(4) . . ?
O9 C47 N9 124.3(4) . . ?
O9 C47 C48 122.5(4) . . ?
N9 C47 C48 113.3(4) . . ?
N10 C48 C49 125.7(4) . . ?
N10 C48 C47 116.1(4) . . ?
C49 C48 C47 118.2(4) . . ?
C50 C49 C48 117.6(4) . . ?
C50 C49 H49 121.2 . . ?
C48 C49 H49 121.2 . . ?
O10 C50 C49 124.4(4) . . ?
O10 C50 C51 115.8(4) . . ?
C49 C50 C51 119.8(4) . . ?
C50 C51 C59 117.5(4) . . ?
C50 C51 C52 123.2(4) . . ?
C59 C51 C52 119.3(4) . . ?
C53 C52 C51 120.8(4) . . ?
C53 C52 H52 119.6 . . ?
C51 C52 H52 119.6 . . ?
C52 C53 C54 120.6(5) . . ?
C52 C53 H53 119.7 . . ?
C54 C53 H53 119.7 . . ?
C58 C54 C55 117.8(5) . . ?
C58 C54 C53 120.9(4) . . ?
C55 C54 C53 121.3(5) . . ?
O11 C55 C56 126.0(5) . . ?
O11 C55 C54 115.7(5) . . ?
C56 C55 C54 118.3(5) . . ?
C55 C56 C57 119.9(5) . . ?
C55 C56 H56 120.1 . . ?
C57 C56 H56 120.1 . . ?
N11 C57 C56 122.9(5) . . ?
N11 C57 C60 117.4(6) . . ?
C56 C57 C60 119.7(5) . . ?
N11 C58 C54 123.3(4) . . ?
N11 C58 C59 117.4(4) . . ?
C54 C58 C59 119.2(4) . . ?
N10 C59 C51 122.1(4) . . ?
N10 C59 C58 118.8(4) . . ?
C51 C59 C58 119.1(4) . . ?
O12 C60 N12 124.1(6) . . ?
O12 C60 C57 119.7(7) . . ?
N12 C60 C57 116.1(5) . . ?
O2 C61 C62 107.5(5) . . ?
O2 C61 H61A 110.2 . . ?
C62 C61 H61A 110.2 . . ?
O2 C61 H61B 110.2 . . ?
C62 C61 H61B 110.2 . . ?
H61A C61 H61B 108.5 . . ?
C63 C62 C64 112.3(11) . . ?
C63 C62 C61 115.4(10) . . ?
C64 C62 C61 111.0(8) . . ?
C63 C62 H62 105.8 . . ?
C64 C62 H62 105.8 . . ?
C61 C62 H62 105.8 . . ?
C62 C63 H63A 109.5 . . ?
C62 C63 H63B 109.5 . . ?
H63A C63 H63B 109.5 . . ?
C62 C63 H63C 109.5 . . ?
H63A C63 H63C 109.5 . . ?
H63B C63 H63C 109.5 . . ?
C62 C64 H64A 109.5 . . ?
C62 C64 H64B 109.5 . . ?
H64A C64 H64B 109.5 . . ?
C62 C64 H64C 109.5 . . ?
H64A C64 H64C 109.5 . . ?
H64B C64 H64C 109.5 . . ?
O3 C65 C66 110.8(6) . . ?
O3 C65 H65A 109.5 . . ?
C66 C65 H65A 109.5 . . ?
O3 C65 H65B 109.5 . . ?
C66 C65 H65B 109.5 . . ?
H65A C65 H65B 108.1 . . ?
C68 C66 C65 110.5(7) . . ?
C68 C66 C67 110.8(6) . . ?
C65 C66 C67 110.0(6) . . ?
C68 C66 H66 108.5 . . ?
C65 C66 H66 108.5 . . ?
C67 C66 H66 108.5 . . ?
C66 C67 H67A 109.5 . . ?
C66 C67 H67B 109.5 . . ?
H67A C67 H67B 109.5 . . ?
C66 C67 H67C 109.5 . . ?
H67A C67 H67C 109.5 . . ?
H67B C67 H67C 109.5 . . ?
C66 C68 H68A 109.5 . . ?
C66 C68 H68B 109.5 . . ?
H68A C68 H68B 109.5 . . ?
C66 C68 H68C 109.5 . . ?
H68A C68 H68C 109.5 . . ?
H68B C68 H68C 109.5 . . ?
O6 C69 C70 107.3(4) . . ?
O6 C69 H69A 110.3 . . ?
C70 C69 H69A 110.3 . . ?
O6 C69 H69B 110.3 . . ?
C70 C69 H69B 110.3 . . ?
H69A C69 H69B 108.5 . . ?
C69 C70 C72 109.1(5) . . ?
C69 C70 C71 111.6(5) . . ?
C72 C70 C71 113.6(5) . . ?
C69 C70 H70 107.4 . . ?
C72 C70 H70 107.4 . . ?
C71 C70 H70 107.4 . . ?
C70 C71 H71A 109.5 . . ?
C70 C71 H71B 109.5 . . ?
H71A C71 H71B 109.5 . . ?
C70 C71 H71C 109.5 . . ?
H71A C71 H71C 109.5 . . ?
H71B C71 H71C 109.5 . . ?
C70 C72 H72A 109.5 . . ?
C70 C72 H72B 109.5 . . ?
H72A C72 H72B 109.5 . . ?
C70 C72 H72C 109.5 . . ?
H72A C72 H72C 109.5 . . ?
H72B C72 H72C 109.5 . . ?
O7 C73 C74 108.5(5) . . ?
O7 C73 H73A 110.0 . . ?
C74 C73 H73A 110.0 . . ?
O7 C73 H73B 110.0 . . ?
C74 C73 H73B 110.0 . . ?
H73A C73 H73B 108.4 . . ?
C76 C74 C73 116.7(9) . . ?
C76 C74 C75 117.4(9) . . ?
C73 C74 C75 110.4(6) . . ?
C76 C74 H74 103.3 . . ?
C73 C74 H74 103.3 . . ?
C75 C74 H74 103.3 . . ?
C74 C75 H75A 109.5 . . ?
C74 C75 H75B 109.5 . . ?
H75A C75 H75B 109.5 . . ?
C74 C75 H75C 109.5 . . ?
H75A C75 H75C 109.5 . . ?
H75B C75 H75C 109.5 . . ?
C74 C76 H76A 109.5 . . ?
C74 C76 H76B 109.5 . . ?
H76A C76 H76B 109.5 . . ?
C74 C76 H76C 109.5 . . ?
H76A C76 H76C 109.5 . . ?
H76B C76 H76C 109.5 . . ?
O10 C77 C78 108.6(3) . . ?
O10 C77 H77A 110.0 . . ?
C78 C77 H77A 110.0 . . ?
O10 C77 H77B 110.0 . . ?
C78 C77 H77B 110.0 . . ?
H77A C77 H77B 108.3 . . ?
C79 C78 C77 109.4(4) . . ?
C79 C78 C80 113.8(5) . . ?
C77 C78 C80 110.2(4) . . ?
C79 C78 H78 107.7 . . ?
C77 C78 H78 107.7 . . ?
C80 C78 H78 107.7 . . ?
C78 C79 H79A 109.5 . . ?
C78 C79 H79B 109.5 . . ?
H79A C79 H79B 109.5 . . ?
C78 C79 H79C 109.5 . . ?
H79A C79 H79C 109.5 . . ?
H79B C79 H79C 109.5 . . ?
C78 C80 H80A 109.5 . . ?
C78 C80 H80B 109.5 . . ?
H80A C80 H80B 109.5 . . ?
C78 C80 H80C 109.5 . . ?
H80A C80 H80C 109.5 . . ?
H80B C80 H80C 109.5 . . ?
O11 C81 C82 106.6(6) . . ?
O11 C81 H81A 110.4 . . ?
C82 C81 H81A 110.4 . . ?
O11 C81 H81B 110.4 . . ?
C82 C81 H81B 110.4 . . ?
H81A C81 H81B 108.6 . . ?
C84 C82 C81 111.6(8) . . ?
C84 C82 C83 114.1(9) . . ?
C81 C82 C83 100.2(9) . . ?
C84 C82 H82 110.2 . . ?
C81 C82 H82 110.2 . . ?
C83 C82 H82 110.2 . . ?
C82 C83 H83A 109.5 . . ?
C82 C83 H83B 109.5 . . ?
H83A C83 H83B 109.5 . . ?
C82 C83 H83C 109.5 . . ?
H83A C83 H83C 109.5 . . ?
H83B C83 H83C 109.5 . . ?
C82 C84 H84A 109.5 . . ?
C82 C84 H84B 109.5 . . ?
H84A C84 H84B 109.5 . . ?
C82 C84 H84C 109.5 . . ?
H84A C84 H84C 109.5 . . ?
H84B C84 H84C 109.5 . . ?
N12 C85 C86' 129.3(9) . . ?
N12 C85 C86 128.0(8) . . ?
C86' C85 C86 97.7(9) . . ?
N12 C85 C92' 104.5(10) . . ?
C86' C85 C92' 119.2(12) . . ?
C86 C85 C92' 23.5(8) . . ?
N12 C85 C92 107.2(9) . . ?
C86' C85 C92 33.5(8) . . ?
C86 C85 C92 101.2(12) . . ?
C92' C85 C92 113.4(15) . . ?
N12 C85 H85A 105.6 . . ?
C86' C85 H85A 77.0 . . ?
C86 C85 H85A 105.6 . . ?
C92' C85 H85A 117.3 . . ?
C92 C85 H85A 108.0 . . ?
N12 C85 H85B 98.8 . . ?
C86' C85 H85B 99.7 . . ?
C86 C85 H85B 92.6 . . ?
C92' C85 H85B 97.2 . . ?
C92 C85 H85B 132.2 . . ?
H85A C85 H85B 24.9 . . ?
C87 C86 C91 120.0 . . ?
C87 C86 C85 110.9(8) . . ?
C91 C86 C85 127.2(8) . . ?
C86 C87 C88 120.0 . . ?
C86 C87 H87A 120.0 . . ?
C88 C87 H87A 120.0 . . ?
C87 C88 C89 120.0 . . ?
C87 C88 H88A 120.0 . . ?
C89 C88 H88A 120.0 . . ?
C90 C89 C88 120.0 . . ?
C90 C89 H89A 120.0 . . ?
C88 C89 H89A 120.0 . . ?
C91 C90 C89 120.0 . . ?
C91 C90 H90A 120.0 . . ?
C89 C90 H90A 120.0 . . ?
C90 C91 C86 120.0 . . ?
C90 C91 H91A 120.0 . . ?
C86 C91 H91A 120.0 . . ?
C85 C92 H92A 109.5 . . ?
C85 C92 H92B 109.5 . . ?
H92A C92 H92B 109.5 . . ?
C85 C92 H92C 109.5 . . ?
H92A C92 H92C 109.5 . . ?
H92B C92 H92C 109.5 . . ?
C87' C86' C91' 120.0 . . ?
C87' C86' C85 109.7(9) . . ?
C91' C86' C85 130.0(9) . . ?
C87' C86' H85A 137.6 . . ?
C91' C86' H85A 95.2 . . ?
C85 C86' H85A 38.2 . . ?
C86' C87' C88' 120.0 . . ?
C86' C87' H87B 120.0 . . ?
C88' C87' H87B 120.0 . . ?
C89' C88' C87' 120.0 . . ?
C89' C88' H88B 120.0 . . ?
C87' C88' H88B 120.0 . . ?
C90' C89' C88' 120.0 . . ?
C90' C89' H89B 120.0 . . ?
C88' C89' H89B 120.0 . . ?
C89' C90' C91' 120.0 . . ?
C89' C90' H90B 120.0 . . ?
C91' C90' H90B 120.0 . . ?
C90' C91' C86' 120.0 . . ?
C90' C91' H91B 120.0 . . ?
C86' C91' H91B 120.0 . . ?
C85 C92' H92D 109.5 . . ?
C85 C92' H92E 109.5 . . ?
H92D C92' H92E 109.5 . . ?
C85 C92' H92F 109.5 . . ?
H92D C92' H92F 109.5 . . ?
H92E C92' H92F 109.5 . . ?
C93 O27 H27 109.5 . . ?
O27 C93 C94 111.9(6) . . ?
O27 C93 H93A 109.2 . . ?
C94 C93 H93A 109.2 . . ?
O27 C93 H93B 109.2 . . ?
C94 C93 H93B 109.2 . . ?
H93A C93 H93B 107.9 . . ?
C93 C94 H94A 109.5 . . ?
C93 C94 H94B 109.5 . . ?
H94A C94 H94B 109.5 . . ?
C93 C94 H94C 109.5 . . ?
H94A C94 H94C 109.5 . . ?
H94B C94 H94C 109.5 . . ?
C95 O28 H28 109.5 . . ?
O28 C95 C96 119.1(16) . . ?
O28 C95 H95A 107.5 . . ?
C96 C95 H95A 107.5 . . ?
O28 C95 H95B 107.5 . . ?
C96 C95 H95B 107.5 . . ?
H95A C95 H95B 107.0 . . ?
C95 C96 H96A 109.5 . . ?
C95 C96 H96B 109.5 . . ?
H96A C96 H96B 109.5 . . ?
C95 C96 H96C 109.5 . . ?
H96A C96 H96C 109.5 . . ?
H96B C96 H96C 109.5 . . ?
C97 O29 H29A 109.5 . . ?
O29 C97 C98 119(2) . . ?
O29 C97 H97A 107.5 . . ?
C98 C97 H97A 107.5 . . ?
O29 C97 H97B 107.6 . . ?
C98 C97 H97B 107.5 . . ?
H97A C97 H97B 107.0 . . ?
C97 C98 H98A 109.5 . . ?
C97 C98 H98B 109.5 . . ?
H98A C98 H98B 109.5 . . ?
C97 C98 H98C 109.5 . . ?
H98A C98 H98C 109.5 . . ?
H98B C98 H98C 109.5 . . ?

loop_
_geom_bond_atom_site_label_1
_geom_bond_atom_site_label_2
_geom_bond_distance
_geom_bond_site_symmetry_2
_geom_bond_publ_flag
O1 C7 1.251(6) . ?
O2 C10 1.351(5) . ?
O2 C61 1.430(7) . ?
O3 C15 1.338(5) . ?
O3 C65 1.425(6) . ?
O4 C20 1.217(5) . ?
O5 C27 1.228(5) . ?
O6 C30 1.364(5) . ?
O6 C69 1.414(5) . ?
O7 C35 1.357(6) . ?
O7 C73 1.417(6) . ?
O8 C40 1.239(5) . ?
O9 C47 1.235(6) . ?
O10 C50 1.371(5) . ?
O10 C77 1.430(5) . ?
O11 C55 1.365(7) . ?
O11 C81 1.418(7) . ?
O12 C60 1.247(7) . ?
N1 C7 1.317(6) . ?
N1 C1 1.427(6) . ?
N1 H1 0.8800 . ?
N2 C8 1.346(6) . ?
N2 C19 1.358(5) . ?
N3 C17 1.344(6) . ?
N3 C18 1.355(5) . ?
N4 C20 1.373(6) . ?
N4 C21 1.446(6) . ?
N4 H4 0.8800 . ?
N5 C27 1.359(5) . ?
N5 C26 1.404(6) . ?
N5 H5 0.8800 . ?
N6 C28 1.333(5) . ?
N6 C39 1.346(6) . ?
N7 C37 1.315(5) . ?
N7 C38 1.374(5) . ?
N8 C40 1.331(6) . ?
N8 C41 1.408(6) . ?
N8 H8 0.8800 . ?
N9 C47 1.363(6) . ?
N9 C46 1.429(6) . ?
N9 H9 0.8800 . ?
N10 C48 1.312(5) . ?
N10 C59 1.359(6) . ?
N11 C57 1.328(6) . ?
N11 C58 1.366(6) . ?
N12 C60 1.346(8) . ?
N12 C85 1.383(8) . ?
N12 H12 0.8800 . ?
C1 C6 1.357(8) . ?
C1 C2 1.401(8) . ?
C2 C3 1.376(7) . ?
C2 H2 0.9500 . ?
C3 C4 1.414(9) . ?
C3 H3 0.9500 . ?
C4 C5 1.341(8) . ?
C4 H4A 0.9500 . ?
C5 C6 1.372(7) . ?
C5 H5A 0.9500 . ?
C6 H6 0.9500 . ?
C7 C8 1.489(7) . ?
C8 C9 1.400(7) . ?
C9 C10 1.378(6) . ?
C9 H9A 0.9500 . ?
C10 C11 1.415(7) . ?
C11 C19 1.377(6) . ?
C11 C12 1.451(6) . ?
C12 C13 1.345(7) . ?
C12 H12A 0.9500 . ?
C13 C14 1.450(6) . ?
C13 H13 0.9500 . ?
C14 C18 1.413(6) . ?
C14 C15 1.416(7) . ?
C15 C16 1.375(7) . ?
C16 C17 1.386(6) . ?
C16 H16 0.9500 . ?
C17 C20 1.501(7) . ?
C18 C19 1.481(7) . ?
C21 C26 1.391(7) . ?
C21 C22 1.403(7) . ?
C22 C23 1.366(7) . ?
C22 H22 0.9500 . ?
C23 C24 1.373(7) . ?
C23 H23 0.9500 . ?
C24 C25 1.352(7) . ?
C24 H24 0.9500 . ?
C25 C26 1.394(6) . ?
C25 H25 0.9500 . ?
C27 C28 1.490(6) . ?
C28 C29 1.406(6) . ?
C29 C30 1.368(6) . ?
C29 H29 0.9500 . ?
C30 C31 1.397(6) . ?
C31 C39 1.423(6) . ?
C31 C32 1.434(7) . ?
C32 C33 1.335(7) . ?
C32 H32 0.9500 . ?
C33 C34 1.434(7) . ?
C33 H33 0.9500 . ?
C34 C38 1.393(7) . ?
C34 C35 1.401(6) . ?
C35 C36 1.417(7) . ?
C36 C37 1.384(7) . ?
C36 H36 0.9500 . ?
C37 C40 1.505(7) . ?
C38 C39 1.460(6) . ?
C41 C42 1.382(6) . ?
C41 C46 1.396(7) . ?
C42 C43 1.349(8) . ?
C42 H42 0.9500 . ?
C43 C44 1.382(9) . ?
C43 H43 0.9500 . ?
C44 C45 1.375(8) . ?
C44 H44 0.9500 . ?
C45 C46 1.395(7) . ?
C45 H45 0.9500 . ?
C47 C48 1.491(6) . ?
C48 C49 1.386(6) . ?
C49 C50 1.375(6) . ?
C49 H49 0.9500 . ?
C50 C51 1.405(6) . ?
C51 C59 1.421(6) . ?
C51 C52 1.439(6) . ?
C52 C53 1.341(7) . ?
C52 H52 0.9500 . ?
C53 C54 1.433(7) . ?
C53 H53 0.9500 . ?
C54 C58 1.384(7) . ?
C54 C55 1.426(7) . ?
C55 C56 1.373(8) . ?
C56 C57 1.395(8) . ?
C56 H56 0.9500 . ?
C57 C60 1.479(8) . ?
C58 C59 1.439(6) . ?
C61 C62 1.508(8) . ?
C61 H61A 0.9900 . ?
C61 H61B 0.9900 . ?
C62 C63 1.326(13) . ?
C62 C64 1.486(14) . ?
C62 H62 1.0000 . ?
C63 H63A 0.9800 . ?
C63 H63B 0.9800 . ?
C63 H63C 0.9800 . ?
C64 H64A 0.9800 . ?
C64 H64B 0.9800 . ?
C64 H64C 0.9800 . ?
C65 C66 1.501(8) . ?
C65 H65A 0.9900 . ?
C65 H65B 0.9900 . ?
C66 C68 1.470(11) . ?
C66 C67 1.533(12) . ?
C66 H66 1.0000 . ?
C67 H67A 0.9800 . ?
C67 H67B 0.9800 . ?
C67 H67C 0.9800 . ?
C68 H68A 0.9800 . ?
C68 H68B 0.9800 . ?
C68 H68C 0.9800 . ?
C69 C70 1.507(7) . ?
C69 H69A 0.9900 . ?
C69 H69B 0.9900 . ?
C70 C72 1.514(9) . ?
C70 C71 1.553(8) . ?
C70 H70 1.0000 . ?
C71 H71A 0.9800 . ?
C71 H71B 0.9800 . ?
C71 H71C 0.9800 . ?
C72 H72A 0.9800 . ?
C72 H72B 0.9800 . ?
C72 H72C 0.9800 . ?
C73 C74 1.497(9) . ?
C73 H73A 0.9900 . ?
C73 H73B 0.9900 . ?
C74 C76 1.347(18) . ?
C74 C75 1.519(8) . ?
C74 H74 1.0000 . ?
C75 H75A 0.9800 . ?
C75 H75B 0.9800 . ?
C75 H75C 0.9800 . ?
C76 H76A 0.9800 . ?
C76 H76B 0.9800 . ?
C76 H76C 0.9800 . ?
C77 C78 1.513(6) . ?
C77 H77A 0.9900 . ?
C77 H77B 0.9900 . ?
C78 C79 1.499(7) . ?
C78 C80 1.529(7) . ?
C78 H78 1.0000 . ?
C79 H79A 0.9800 . ?
C79 H79B 0.9800 . ?
C79 H79C 0.9800 . ?
C80 H80A 0.9800 . ?
C80 H80B 0.9800 . ?
C80 H80C 0.9800 . ?
C81 C82 1.554(12) . ?
C81 H81A 0.9900 . ?
C81 H81B 0.9900 . ?
C82 C84 1.439(13) . ?
C82 C83 1.604(13) . ?
C82 H82 1.0000 . ?
C83 H83A 0.9800 . ?
C83 H83B 0.9800 . ?
C83 H83C 0.9800 . ?
C84 H84A 0.9800 . ?
C84 H84B 0.9800 . ?
C84 H84C 0.9800 . ?
C85 C86' 1.403(8) . ?
C85 C86 1.476(8) . ?
C85 C92' 1.521(10) . ?
C85 C92 1.551(10) . ?
C85 H85A 0.9601 . ?
C85 H85B 0.9600 . ?
C86 C87 1.3900 . ?
C86 C91 1.3900 . ?
C87 C88 1.3900 . ?
C87 H87A 0.9500 . ?
C88 C89 1.3900 . ?
C88 H88A 0.9500 . ?
C89 C90 1.3900 . ?
C89 H89A 0.9500 . ?
C90 C91 1.3900 . ?
C90 H90A 0.9500 . ?
C91 H91A 0.9500 . ?
C92 H92A 0.9800 . ?
C92 H92B 0.9800 . ?
C92 H92C 0.9800 . ?
C86' C87' 1.3900 . ?
C86' C91' 1.3900 . ?
C86' H85A 1.5118 . ?
C87' C88' 1.3900 . ?
C87' H87B 0.9500 . ?
C88' C89' 1.3900 . ?
C88' H88B 0.9500 . ?
C89' C90' 1.3900 . ?
C89' H89B 0.9500 . ?
C90' C91' 1.3900 . ?
C90' H90B 0.9500 . ?
C91' H91B 0.9500 . ?
C92' H92D 0.9800 . ?
C92' H92E 0.9800 . ?
C92' H92F 0.9800 . ?
O27 C93 1.439(6) . ?
O27 H27 0.8400 . ?
C93 C94 1.492(8) . ?
C93 H93A 0.9900 . ?
C93 H93B 0.9900 . ?
C94 H94A 0.9800 . ?
C94 H94B 0.9800 . ?
C94 H94C 0.9800 . ?
O28 C95 1.432(9) . ?
O28 H28 0.8400 . ?
C95 C96 1.511(10) . ?
C95 H95A 0.9900 . ?
C95 H95B 0.9900 . ?
C96 H96A 0.9800 . ?
C96 H96B 0.9800 . ?
C96 H96C 0.9800 . ?
O29 C97 1.456(10) . ?
O29 H29A 0.8400 . ?
C97 C98 1.522(10) . ?
C97 H97A 0.9900 . ?
C97 H97B 0.9900 . ?
C98 H98A 0.9800 . ?
C98 H98B 0.9800 . ?
C98 H98C 0.9800 . ?
